data_2106444
loop_
_publ_author_name
'Stephens, J.S.'
'Cruickshank, D.W.J.'

_publ_section_title
;
 A reinvestigation of the crystal structure of (N H4)2 Cr O4
;
_journal_name_full 'Acta Crystallographica B (24,1968-38,1982)'
_journal_page_first 437
_journal_page_last 439
_journal_volume 26
_journal_year 1970
_chemical_formula_sum 'Cr H8 N2 O4'
_chemical_name_systematic '(N H4)2 (Cr O4)'
_space_group_IT_number 12
_symmetry_space_group_name_Hall '-C 2y'
_symmetry_space_group_name_H-M 'C 1 2/m 1'
_cell_angle_alpha 90
_cell_angle_beta 115.2
_cell_angle_gamma 90
_cell_formula_units_Z 4
_cell_length_a 12.21
_cell_length_b 6.258
_cell_length_c 7.63
_cell_volume 527.523
_citation_journal_id_ASTM ACBCAR
_cod_data_source_file Stephens_ACBCAR_1970_1801.cif
_cod_data_source_block H8Cr1N2O4
_cod_original_cell_volume 527.5229
_cod_original_formula_sum 'H8 Cr1 N2 O4'
_cod_database_code 2106444

loop_
_symmetry_equiv_pos_as_xyz
x,y,z
-x,y,-z
-x,-y,-z
x,-y,z
x+1/2,y+1/2,z
-x+1/2,y+1/2,-z
-x+1/2,-y+1/2,-z
x+1/2,-y+1/2,z

loop_
_atom_site_label
_atom_site_type_symbol
_atom_site_fract_x
_atom_site_fract_y
_atom_site_fract_z
_atom_site_occupancy
_atom_site_U_iso_or_equiv
O2 O-2 0.0905 0 0.3374 1 0.0
H5 H+1 0.8564 0 0.3897 1 0.0
O3 O-2 0.1407 0.2152 0.0767 1 0.0
Cr1 Cr+6 0.17184 0 0.21239 1 0.0
H4 H+1 0.9064 0 0.2496 1 0.0
N1 N-3 0.5171 0 0.2516 1 0.0
H3 H+1 0.5233 0.1203 0.1841 1 0.0
H2 H+1 0.5822 0 0.386 1 0.0
O1 O-2 0.3181 0 0.3579 1 0.0
N2 N-3 0.8405 0 0.265 1 0.0
H6 H+1 0.7954 0.116 0.2039 1 0.0
H1 H+1 0.4492 0 0.2637 1 0.0
